data_4514254
loop_
_publ_author_name
'Zhang, Shuangshuang'
'Oms, Olivier'
'Hao, Long'
'Liu, Rongji'
'Wang, Meng'
'Zhang, Yaqin'
'He, Hong-Yan'
'Dolbecq, Anne'
'Marrot, J\'er\^ome'
'Keita, Bineta'
'Zhi, Linjie'
'Mialane, Pierre'
'Li, Bin'
'Zhang, Guangjin'

_publ_section_title
;
 High Oxygen Reduction Reaction Performances of Cathode Materials
 Combining Polyoxometalates, Coordination Complexes, and Carboneous
 Supports.
;
_journal_issue 44
_journal_name_full 'ACS applied materials &amp; interfaces'
_journal_page_first 38486
_journal_page_last 38498
_journal_paper_doi 10.1021/acsami.7b10989
_journal_volume 9
_journal_year 2017
_chemical_formula_sum 'C32 H204 Cu6 N26 Na2 Ni7 O128 P6 W18'
_chemical_formula_weight 7335.51
_space_group_crystal_system monoclinic
_space_group_IT_number 14
_space_group_name_Hall '-P 2yn'
_space_group_name_H-M_alt 'P 1 21/n 1'
_symmetry_space_group_name_Hall '-P 2yn'
_symmetry_space_group_name_H-M 'P 1 21/n 1'
_atom_sites_solution_hydrogens geom
_audit_creation_method SHELXL-2014/7
_cell_angle_alpha 90
_cell_angle_beta 97.174(3)
_cell_angle_gamma 90
_cell_formula_units_Z 2
_cell_length_a 18.0594(12)
_cell_length_b 18.7382(10)
_cell_length_c 19.9513(13)
_cell_measurement_reflns_used 9930
_cell_measurement_temperature 293(2)
_cell_measurement_theta_max 25.15
_cell_measurement_theta_min 2.33
_cell_volume 6698.7(7)
_computing_cell_refinement 'Bruker SAINT'
_computing_data_collection 'Bruker APEX2'
_computing_data_reduction 'Bruker SAINT'
_computing_molecular_graphics 'Bruker SHELXTL'
_computing_publication_material 'Bruker SHELXTL'
_computing_structure_refinement 'SHELXL-2014/7 (Sheldrick, 2014)'
_computing_structure_solution 'SHELXS-97 (Sheldrick 2008)'
_diffrn_ambient_temperature 293(2)
_diffrn_measured_fraction_theta_full 0.993
_diffrn_measured_fraction_theta_max 0.993
_diffrn_measurement_device_type 'Bruker D8 VENTURE'
_diffrn_measurement_method '\f and \w scans'
_diffrn_radiation_type MoK\a
_diffrn_radiation_wavelength 0.71073
_diffrn_reflns_av_R_equivalents 0.0707
_diffrn_reflns_av_unetI/netI 0.0371
_diffrn_reflns_Laue_measured_fraction_full 0.993
_diffrn_reflns_Laue_measured_fraction_max 0.993
_diffrn_reflns_limit_h_max 21
_diffrn_reflns_limit_h_min -21
_diffrn_reflns_limit_k_max 22
_diffrn_reflns_limit_k_min -22
_diffrn_reflns_limit_l_max 23
_diffrn_reflns_limit_l_min -23
_diffrn_reflns_number 97415
_diffrn_reflns_point_group_measured_fraction_full 0.993
_diffrn_reflns_point_group_measured_fraction_max 0.993
_diffrn_reflns_theta_full 25.185
_diffrn_reflns_theta_max 25.185
_diffrn_reflns_theta_min 2.273
_diffrn_source microsource
_exptl_absorpt_coefficient_mu 17.488
_exptl_absorpt_correction_type multi-scan
_exptl_absorpt_process_details 'SADABS (Sheldrick, V2014/5)'
_exptl_crystal_colour purple
_exptl_crystal_density_diffrn 3.637
_exptl_crystal_description parallelepiped
_exptl_crystal_F_000 6832
_exptl_crystal_size_max 0.040
_exptl_crystal_size_mid 0.040
_exptl_crystal_size_min 0.020
_exptl_transmission_factor_max 0.7452
_exptl_transmission_factor_min 0.4655
_refine_diff_density_max 2.259
_refine_diff_density_min -4.537
_refine_diff_density_rms 0.426
_refine_ls_extinction_method none
_refine_ls_goodness_of_fit_ref 1.175
_refine_ls_hydrogen_treatment constr
_refine_ls_matrix_type full
_refine_ls_number_parameters 818
_refine_ls_number_reflns 11954
_refine_ls_number_restraints 3
_refine_ls_restrained_S_all 1.175
_refine_ls_R_factor_all 0.0773
_refine_ls_R_factor_gt 0.0561
_refine_ls_shift/su_max 0.002
_refine_ls_shift/su_mean 0.000
_refine_ls_structure_factor_coef Fsqd
_refine_ls_weighting_details 'w=1/[\s^2^(Fo^2^)+837.3847P] where P=(Fo^2^+2Fc^2^)/3'
_refine_ls_weighting_scheme calc
_refine_ls_wR_factor_gt 0.1474
_refine_ls_wR_factor_ref 0.1607
_reflns_Friedel_coverage 0.000
_reflns_number_gt 9515
_reflns_number_total 11954
_reflns_threshold_expression 'I > 2\s(I)'
_cod_data_source_file am7b10989_si_002.cif
_cod_data_source_block Cu6Ni7
_cod_depositor_comments 'Adding full bibliography for 4514254.cif.'
_cod_database_code 4514254
_shelx_shelxl_version_number 2014/7
_shelx_space_group_comment
; 
The symmetry employed for this shelxl refinement is uniquely defined 
by the following loop, which should always be used as a source of 
symmetry information in preference to the above space-group names. 
They are only intended as comments. 
;
_shelx_estimated_absorpt_t_min 0.541
_shelx_estimated_absorpt_t_max 0.721
_exptl_absorpt_special_details 'Blessing, Acta Cryst. (1995) A51, 33-38'

loop_
_space_group_symop_operation_xyz
'x, y, z'
'-x+1/2, y+1/2, -z+1/2'
'-x, -y, -z'
'x-1/2, -y-1/2, z-1/2'

loop_
_atom_site_label
_atom_site_type_symbol
_atom_site_fract_x
_atom_site_fract_y
_atom_site_fract_z
_atom_site_U_iso_or_equiv
_atom_site_adp_type
_atom_site_occupancy
_atom_site_site_symmetry_order
_atom_site_calc_flag
_atom_site_refinement_flags_posn
_atom_site_refinement_flags_adp
_atom_site_refinement_flags_occupancy
_atom_site_disorder_assembly
_atom_site_disorder_group
W1 W -0.03319(2) 0.37876(2) 0.67962(2) 0.02501(9) Uani 1 1 d . . . . .
W2 W -0.14348(2) 0.22181(2) 0.61001(2) 0.02598(9) Uani 1 1 d . . . . .
W3 W 0.05901(2) 0.23589(2) 0.59086(2) 0.02466(9) Uani 1 1 d . . . . .
W4 W 0.10148(2) 0.35482(2) 0.81908(2) 0.02139(9) Uani 1 1 d . . . . .
W5 W -0.08362(2) 0.34267(2) 0.84008(2) 0.02304(9) Uani 1 1 d . . . . .
W6 W -0.19463(2) 0.19050(2) 0.76902(2) 0.02409(9) Uani 1 1 d . . . . .
W7 W -0.11330(2) 0.05648(2) 0.68774(2) 0.02378(9) Uani 1 1 d . . . . .
W8 W 0.08493(2) 0.07030(2) 0.66684(2) 0.02307(9) Uani 1 1 d . . . . .
W9 W 0.18962(2) 0.21290(2) 0.73241(2) 0.02111(9) Uani 1 1 d . . . . .
Ni1 Ni 0.11934(6) 0.18040(6) 0.88960(5) 0.0180(3) Uani 1 1 d . . . . .
Ni2 Ni -0.05081(6) 0.16545(6) 0.90866(5) 0.0189(3) Uani 1 1 d . . . . .
Ni3 Ni 0.02863(6) 0.04590(6) 0.83234(5) 0.0182(3) Uani 1 1 d . . . . .
Ni4 Ni 0.0000 0.0000 1.0000 0.0176(4) Uani 1 2 d S . P . .
Cu1 Cu 0.04206(8) 0.31874(8) 1.09670(7) 0.0417(4) Uani 1 1 d . . . . .
Cu2 Cu 0.32361(7) 0.01635(7) 0.87613(7) 0.0406(4) Uani 1 1 d . . . . .
P1 P -0.00151(11) 0.20243(11) 0.75647(10) 0.0135(5) Uani 1 1 d . . . . .
P2 P 0.07989(12) 0.15146(12) 1.03383(11) 0.0191(5) Uani 1 1 d . . . . .
P3 P 0.16126(12) 0.03685(11) 0.95992(11) 0.0182(5) Uani 1 1 d . . . . .
O1 O -0.0512(4) 0.4545(3) 0.6282(3) 0.036(2) Uani 1 1 d . . . . .
O2 O -0.0888(4) 0.3978(3) 0.7502(3) 0.0305(18) Uani 1 1 d . . . . .
O3 O 0.0539(4) 0.4082(3) 0.7370(3) 0.0291(18) Uani 1 1 d . . . . .
O4 O 0.0302(4) 0.3238(3) 0.6300(3) 0.0293(18) Uani 1 1 d . . . . .
O5 O -0.1086(4) 0.3122(4) 0.6450(3) 0.0322(19) Uani 1 1 d . . . . .
O6 O -0.0034(3) 0.2836(3) 0.7700(3) 0.0203(15) Uani 1 1 d . . . . .
O7 O -0.1967(4) 0.2412(4) 0.5356(3) 0.0325(19) Uani 1 1 d . . . . .
O8 O -0.1477(3) 0.1230(3) 0.6094(3) 0.0252(16) Uani 1 1 d . . . . .
O9 O -0.2125(3) 0.2257(3) 0.6712(3) 0.0251(16) Uani 1 1 d . . . . .
O10 O -0.0463(3) 0.2165(3) 0.5820(3) 0.0235(16) Uani 1 1 d . . . . .
O11 O -0.0789(3) 0.1788(3) 0.7212(3) 0.0217(16) Uani 1 1 d . . . . .
O12 O 0.0716(4) 0.2604(4) 0.5106(3) 0.039(2) Uani 1 1 d . . . . .
O13 O 0.1545(3) 0.2475(3) 0.6367(3) 0.0267(17) Uani 1 1 d . . . . .
O14 O 0.0732(3) 0.1365(3) 0.5863(3) 0.0258(17) Uani 1 1 d . . . . .
O15 O 0.0569(3) 0.1871(3) 0.7087(3) 0.0196(15) Uani 1 1 d . . . . .
O16 O 0.1648(4) 0.4201(3) 0.8505(3) 0.0317(19) Uani 1 1 d . . . . .
O17 O 0.1166(3) 0.2858(3) 0.8781(3) 0.0240(16) Uani 1 1 d . . . . .
O18 O 0.1545(3) 0.3049(3) 0.7567(3) 0.0240(16) Uani 1 1 d . . . . .
O19 O 0.0125(3) 0.3862(3) 0.8566(3) 0.0255(17) Uani 1 1 d . . . . .
O20 O -0.1375(4) 0.4006(4) 0.8801(4) 0.041(2) Uani 1 1 d . . . . .
O21 O -0.0632(4) 0.2734(3) 0.8995(3) 0.0289(17) Uani 1 1 d . . . . .
O22 O -0.1593(4) 0.2864(3) 0.7880(3) 0.0294(18) Uani 1 1 d . . . . .
O23 O -0.2860(4) 0.1952(4) 0.7875(4) 0.039(2) Uani 1 1 d . . . . .
O24 O -0.1456(3) 0.1558(3) 0.8451(3) 0.0252(17) Uani 1 1 d . . . . .
O25 O -0.1961(4) 0.0969(4) 0.7238(3) 0.0317(19) Uani 1 1 d . . . . .
O26 O -0.1537(4) -0.0233(4) 0.6554(4) 0.038(2) Uani 1 1 d . . . . .
O27 O -0.0670(3) 0.0315(3) 0.7675(3) 0.0265(17) Uani 1 1 d . . . . .
O28 O -0.0235(4) 0.0584(3) 0.6476(3) 0.0250(17) Uani 1 1 d . . . . .
O29 O 0.1177(4) -0.0030(3) 0.6295(3) 0.0311(18) Uani 1 1 d . . . . .
O30 O 0.0812(3) 0.0425(3) 0.7514(3) 0.0222(16) Uani 1 1 d . . . . .
O31 O 0.1784(3) 0.1208(3) 0.6879(3) 0.0251(16) Uani 1 1 d . . . . .
O32 O 0.2830(4) 0.2251(4) 0.7337(3) 0.037(2) Uani 1 1 d . . . . .
O33 O 0.1830(3) 0.1793(3) 0.8148(3) 0.0238(16) Uani 1 1 d . . . . .
O34 O 0.1246(3) 0.0722(3) 0.8925(3) 0.0193(15) Uani 1 1 d . . . . .
O35 O 0.0506(3) 0.1834(3) 0.9649(3) 0.0201(15) Uani 1 1 d . . . . .
O36 O 0.2020(3) 0.1670(3) 0.9726(3) 0.0206(15) Uani 1 1 d . . . . .
O37 O 0.0181(3) 0.1615(3) 0.8248(3) 0.0181(15) Uani 1 1 d . . . . .
O38 O -0.0295(3) 0.0578(3) 0.9097(3) 0.0180(14) Uani 1 1 d . . . . .
O39 O -0.1150(3) 0.1587(3) 0.9889(3) 0.0284(17) Uani 1 1 d . . . . .
O40 O 0.0395(4) -0.0639(4) 0.8409(3) 0.0337(19) Uani 1 1 d . . . . .
O41 O 0.0309(3) 0.0909(3) 1.0528(3) 0.0213(16) Uani 1 1 d . . . . .
O42 O 0.1094(3) -0.0162(3) 0.9854(3) 0.0258(17) Uani 1 1 d . . . . .
O43 O 0.0932(4) 0.2068(3) 1.0879(3) 0.0279(17) Uani 1 1 d . . . . .
O44 O 0.2385(3) 0.0101(4) 0.9555(3) 0.0299(18) Uani 1 1 d . . . . .
C1 C 0.1702(5) 0.1153(4) 1.0150(4) 0.022(2) Uani 1 1 d . . . . .
C2 C 0.2267(5) 0.1021(5) 1.0806(4) 0.021(2) Uani 1 1 d . . . . .
H2A H 0.2754 0.0914 1.0674 0.026 Uiso 1 1 calc R U . . .
H2B H 0.2313 0.1457 1.1070 0.026 Uiso 1 1 calc R U . . .
C3 C 0.2043(5) 0.0419(6) 1.1248(5) 0.031(3) Uani 1 1 d . . . . .
H3A H 0.2003 -0.0016 1.0982 0.037 Uiso 1 1 calc R U . . .
H3B H 0.1550 0.0524 1.1369 0.037 Uiso 1 1 calc R U . . .
C4 C 0.2570(7) 0.0280(7) 1.1898(7) 0.067(3) Uani 1 1 d . . . . .
H4A H 0.2431 -0.0160 1.2107 0.080 Uiso 1 1 calc R U . . .
H4B H 0.3079 0.0232 1.1796 0.080 Uiso 1 1 calc R U . . .
N5 N 0.2516(5) 0.0873(7) 1.2354(4) 0.062(3) Uani 1 1 d . . . . .
H5A H 0.2818 0.1222 1.2253 0.093 Uiso 1 1 calc R U . . .
H5B H 0.2649 0.0730 1.2777 0.093 Uiso 1 1 calc R U . . .
H5C H 0.2048 0.1031 1.2310 0.093 Uiso 1 1 calc R U . . .
N6 N -0.0650(6) 0.2981(6) 1.0595(7) 0.068(4) Uani 1 1 d . . . . .
H6A H -0.0842 0.3356 1.0362 0.082 Uiso 1 1 calc R U . . .
H6B H -0.0665 0.2610 1.0315 0.082 Uiso 1 1 calc R U . . .
C7 C -0.1095(7) 0.2824(9) 1.1136(5) 0.120(5) Uani 1 1 d D . . . .
H7A H -0.1472 0.2472 1.0980 0.144 Uiso 1 1 calc R U . . .
H7B H -0.1348 0.3254 1.1253 0.144 Uiso 1 1 calc R U . . .
C8 C -0.0621(7) 0.2546(9) 1.1747(5) 0.120(5) Uani 1 1 d D . . . .
H8A H -0.0892 0.2572 1.2136 0.144 Uiso 1 1 calc R U . . .
H8B H -0.0492 0.2051 1.1678 0.144 Uiso 1 1 calc R U . . .
N9 N 0.0060(6) 0.2983(7) 1.1862(5) 0.066(4) Uani 1 1 d . . . . .
H9A H 0.0411 0.2751 1.2130 0.079 Uiso 1 1 calc R U . . .
H9B H -0.0037 0.3391 1.2063 0.079 Uiso 1 1 calc R U . . .
N10 N 0.1363(5) 0.3658(5) 1.1363(4) 0.044(3) Uani 1 1 d . . . . .
H10A H 0.1279 0.3916 1.1721 0.053 Uiso 1 1 calc R U . . .
H10B H 0.1703 0.3328 1.1500 0.053 Uiso 1 1 calc R U . . .
C11 C 0.1648(6) 0.4123(8) 1.0860(6) 0.054(4) Uani 1 1 d . . . . .
H11A H 0.2180 0.4202 1.0973 0.065 Uiso 1 1 calc R U . . .
H11B H 0.1396 0.4581 1.0839 0.065 Uiso 1 1 calc R U . . .
C12 C 0.1488(7) 0.3730(9) 1.0185(6) 0.062(4) Uani 1 1 d . . . . .
H12A H 0.1587 0.4040 0.9817 0.075 Uiso 1 1 calc R U . . .
H12B H 0.1804 0.3311 1.0184 0.075 Uiso 1 1 calc R U . . .
N13 N 0.0707(6) 0.3523(5) 1.0106(4) 0.047(3) Uani 1 1 d . . . . .
H13A H 0.0630 0.3177 0.9800 0.056 Uiso 1 1 calc R U . . .
H13B H 0.0425 0.3894 0.9961 0.056 Uiso 1 1 calc R U . . .
N14 N 0.3298(5) 0.1241(5) 0.8817(5) 0.047(3) Uani 1 1 d . . . . .
H14A H 0.3384 0.1416 0.8419 0.056 Uiso 1 1 calc R U . . .
H14B H 0.2864 0.1415 0.8911 0.056 Uiso 1 1 calc R U . . .
C15 C 0.3891(5) 0.1468(5) 0.9336(7) 0.067(3) Uani 1 1 d D . . . .
H15A H 0.3666 0.1655 0.9716 0.080 Uiso 1 1 calc R U . . .
H15B H 0.4164 0.1855 0.9156 0.080 Uiso 1 1 calc R U . . .
C16 C 0.4427(6) 0.0899(5) 0.9583(8) 0.101(7) Uani 1 1 d D . . . .
H16A H 0.4895 0.0993 0.9407 0.122 Uiso 1 1 calc R U . . .
H16B H 0.4523 0.0936 1.0072 0.122 Uiso 1 1 calc R U . . .
N17 N 0.4211(6) 0.0181(7) 0.9416(5) 0.066(4) Uani 1 1 d . . . . .
H17A H 0.4147 -0.0056 0.9791 0.079 Uiso 1 1 calc R U . . .
H17B H 0.4571 -0.0035 0.9225 0.079 Uiso 1 1 calc R U . . .
N18 N 0.3179(5) -0.0876(5) 0.8705(5) 0.047(3) Uani 1 1 d . . . . .
H18A H 0.3506 -0.1036 0.8442 0.056 Uiso 1 1 calc R U . . .
H18B H 0.3294 -0.1063 0.9115 0.056 Uiso 1 1 calc R U . . .
C19 C 0.2419(7) -0.1095(6) 0.8426(6) 0.048(4) Uani 1 1 d . . . . .
H19A H 0.2075 -0.1027 0.8757 0.058 Uiso 1 1 calc R U . . .
H19B H 0.2412 -0.1595 0.8296 0.058 Uiso 1 1 calc R U . . .
C20 C 0.2196(7) -0.0615(7) 0.7797(6) 0.055(3) Uani 1 1 d . . . . .
H20A H 0.2473 -0.0754 0.7431 0.067 Uiso 1 1 calc R U . . .
H20B H 0.1667 -0.0662 0.7644 0.067 Uiso 1 1 calc R U . . .
N21 N 0.2375(5) 0.0125(5) 0.8003(5) 0.045(3) Uani 1 1 d . . . . .
H21A H 0.1975 0.0329 0.8139 0.054 Uiso 1 1 calc R U . . .
H21B H 0.2495 0.0370 0.7650 0.054 Uiso 1 1 calc R U . . .
Cu3 Cu 0.8587(4) 0.9342(4) 0.5380(3) 0.162(2) Uani 0.5 1 d . . P A 1
N31 N 0.9551 0.9878 0.5411 0.129 Uiso 0.5 1 d . . P A 1
H31A H 0.9811 0.9824 0.5817 0.155 Uiso 0.5 1 calc R U P A 1
H31B H 0.9819 0.9693 0.5107 0.155 Uiso 0.5 1 calc R U P A 1
N32 N 0.8162 1.0309 0.4886 0.066 Uiso 0.5 1 d . . P A 1
H32A H 0.7851 1.0204 0.4517 0.079 Uiso 0.5 1 calc R U P A 1
H32B H 0.7915 1.0564 0.5162 0.079 Uiso 0.5 1 calc R U P A 1
N33 N 0.7525 0.8943 0.5245 0.088 Uiso 0.5 1 d . . P A 1
H33A H 0.7250 0.9131 0.5541 0.105 Uiso 0.5 1 calc R U P A 1
H33B H 0.7305 0.9028 0.4828 0.105 Uiso 0.5 1 calc R U P A 1
N34 N 0.8887 0.8520 0.5834 0.077 Uiso 0.5 1 d . . P A 1
H34A H 0.9176 0.8267 0.5592 0.092 Uiso 0.5 1 calc R U P A 1
H34B H 0.9153 0.8629 0.6227 0.092 Uiso 0.5 1 calc R U P A 1
C31 C 0.9437 1.0641 0.5273 0.154 Uiso 0.5 1 d . . P A 1
H31C H 0.9888 1.0851 0.5142 0.185 Uiso 0.5 1 calc R U P A 1
H31D H 0.9314 1.0883 0.5674 0.185 Uiso 0.5 1 calc R U P A 1
C32 C 0.8802 1.0717 0.4704 0.146 Uiso 0.5 1 d . . P A 1
H32C H 0.8667 1.1215 0.4640 0.175 Uiso 0.5 1 calc R U P A 1
H32D H 0.8952 1.0535 0.4286 0.175 Uiso 0.5 1 calc R U P A 1
C33 C 0.7635 0.8176 0.5361 0.144 Uiso 0.5 1 d . . P A 1
H33C H 0.7788 0.7949 0.4964 0.173 Uiso 0.5 1 calc R U P A 1
H33D H 0.7174 0.7956 0.5458 0.173 Uiso 0.5 1 calc R U P A 1
C34 C 0.8233 0.8091 0.5955 0.169 Uiso 0.5 1 d . . P A 1
H34C H 0.8046 0.8250 0.6366 0.202 Uiso 0.5 1 calc R U P A 1
H34D H 0.8373 0.7592 0.6010 0.202 Uiso 0.5 1 calc R U P A 1
Cu4 Cu 0.8890 0.8769 0.5784 0.093 Uani 0.5 1 d D . P B 2
N41 N 0.7860 0.8410 0.5905 0.132 Uiso 0.5 1 d D . P B 2
H41A H 0.7853 0.7935 0.5896 0.158 Uiso 0.5 1 calc R U P B 2
H41B H 0.7737 0.8553 0.6302 0.158 Uiso 0.5 1 calc R U P B 2
N42 N 0.8351 0.9436 0.5105 0.149 Uiso 0.5 1 d . . P B 2
H42A H 0.8545 0.9872 0.5156 0.179 Uiso 0.5 1 calc R U P B 2
H42B H 0.8395 0.9286 0.4688 0.179 Uiso 0.5 1 calc R U P B 2
N43 N 0.9907 0.9110 0.5614 0.115 Uiso 0.5 1 d . . P B 2
H43A H 1.0019 0.8940 0.5222 0.138 Uiso 0.5 1 calc R U P B 2
H43B H 0.9918 0.9584 0.5599 0.138 Uiso 0.5 1 calc R U P B 2
N44 N 0.9445 0.8034 0.6368 0.168 Uiso 0.5 1 d . . P B 2
H44A H 0.9379 0.8107 0.6798 0.201 Uiso 0.5 1 calc R U P B 2
H44B H 0.9272 0.7602 0.6249 0.201 Uiso 0.5 1 calc R U P B 2
C41 C 0.7326 0.8694 0.5356 0.172 Uiso 0.5 1 d . . P B 2
H41C H 0.6827 0.8694 0.5488 0.207 Uiso 0.5 1 calc R U P B 2
H41D H 0.7325 0.8401 0.4955 0.207 Uiso 0.5 1 calc R U P B 2
C42 C 0.7562 0.9450 0.5212 0.183 Uiso 0.5 1 d . . P B 2
H42C H 0.7260 0.9632 0.4812 0.220 Uiso 0.5 1 calc R U P B 2
H42D H 0.7493 0.9758 0.5590 0.220 Uiso 0.5 1 calc R U P B 2
C43 C 1.0442 0.8846 0.6172 0.164 Uiso 0.5 1 d . . P B 2
H43C H 1.0411 0.9128 0.6576 0.197 Uiso 0.5 1 calc R U P B 2
H43D H 1.0947 0.8879 0.6056 0.197 Uiso 0.5 1 calc R U P B 2
C44 C 1.0245 0.8079 0.6294 0.160 Uiso 0.5 1 d . . P B 2
H44C H 1.0353 0.7786 0.5917 0.192 Uiso 0.5 1 calc R U P B 2
H44D H 1.0541 0.7904 0.6700 0.192 Uiso 0.5 1 calc R U P B 2
Na1 Na 0.1925(8) 0.5610(8) 0.8472(9) 0.107(4) Uani 0.5 1 d . . P . .
Na2 Na 0.3415(8) -0.0596(8) 1.0382(9) 0.107(4) Uani 0.5 1 d . . P . .
O1W O 0.1283(6) 0.1784(6) 0.2215(5) 0.087(4) Uani 1 1 d . . . . .
O2W O -0.0685(12) 0.5422(13) 0.7750(10) 0.084(5) Uani 0.5 1 d . . P . .
O3W O 0.0857(10) 0.5578(13) 0.7395(11) 0.079(5) Uani 0.5 1 d . . P . .
O4W O 1.0030(13) 0.8831(12) 0.7067(9) 0.077(5) Uani 0.5 1 d . . P . .
O5W O 0.0389(12) 0.5292(10) 0.9255(14) 0.134(8) Uani 0.5 1 d . . P . .
O6W O 0.8057(12) 1.1502(11) 0.4170(10) 0.079(7) Uani 0.5 1 d . . P . .
O7W O 1.1129(13) 0.7976(12) 0.6680(9) 0.077(5) Uani 0.5 1 d . . P . .
O8W O 0.7676(10) 0.6884(13) 0.5583(11) 0.079(5) Uani 0.5 1 d . . P . .
O9W O 0.3873(12) -0.1189(13) 1.1514(10) 0.084(5) Uani 0.5 1 d . . P . .

loop_
_atom_site_aniso_label
_atom_site_aniso_U_11
_atom_site_aniso_U_22
_atom_site_aniso_U_33
_atom_site_aniso_U_23
_atom_site_aniso_U_13
_atom_site_aniso_U_12
W1 0.02813(17) 0.02114(16) 0.02457(17) 0.00659(14) -0.00142(15) 0.00111(15)
W2 0.02491(17) 0.02825(18) 0.02180(16) 0.00688(15) -0.00888(14) 0.00031(15)
W3 0.02906(18) 0.02717(17) 0.01703(15) 0.00327(14) 0.00009(14) -0.00164(15)
W4 0.02441(16) 0.01647(15) 0.02250(16) 0.00068(14) -0.00021(14) -0.00266(14)
W5 0.02414(16) 0.01942(16) 0.02507(16) 0.00229(14) 0.00113(14) 0.00300(14)
W6 0.01878(16) 0.02677(17) 0.02501(17) 0.00453(15) -0.00397(14) -0.00013(14)
W7 0.02515(17) 0.02425(17) 0.01938(16) 0.00192(14) -0.00725(14) -0.00431(15)
W8 0.02788(17) 0.02279(16) 0.01826(15) -0.00101(14) 0.00185(14) 0.00010(15)
W9 0.02014(15) 0.02329(16) 0.01970(15) 0.00207(14) 0.00171(13) -0.00061(14)
Ni1 0.0202(5) 0.0164(5) 0.0162(5) 0.0016(4) -0.0021(4) 0.0004(4)
Ni2 0.0209(5) 0.0162(5) 0.0188(5) 0.0021(4) -0.0014(4) -0.0003(4)
Ni3 0.0201(5) 0.0183(5) 0.0150(5) 0.0012(4) -0.0027(4) -0.0008(4)
Ni4 0.0206(7) 0.0171(7) 0.0141(6) 0.0006(6) -0.0020(6) -0.0004(6)
Cu1 0.0467(7) 0.0430(7) 0.0357(6) -0.0075(6) 0.0059(6) -0.0066(6)
Cu2 0.0337(6) 0.0399(7) 0.0453(7) -0.0063(6) -0.0067(6) 0.0101(6)
P1 0.0153(9) 0.0128(9) 0.0113(8) 0.0033(7) -0.0022(7) -0.0008(8)
P2 0.0205(10) 0.0187(10) 0.0165(9) 0.0012(8) -0.0043(8) -0.0006(9)
P3 0.0202(10) 0.0137(9) 0.0195(10) -0.0021(8) -0.0022(8) 0.0030(8)
O1 0.051(4) 0.021(3) 0.034(4) 0.008(3) -0.007(3) 0.005(3)
O2 0.036(3) 0.015(3) 0.038(4) 0.006(3) -0.002(3) 0.005(3)
O3 0.029(3) 0.024(3) 0.034(3) 0.000(3) 0.000(3) 0.000(3)
O4 0.032(3) 0.031(3) 0.021(3) 0.002(3) -0.011(3) -0.008(3)
O5 0.031(3) 0.028(3) 0.035(3) 0.007(3) -0.004(3) 0.002(3)
O6 0.023(3) 0.016(3) 0.021(3) 0.002(2) 0.000(2) 0.004(2)
O7 0.040(4) 0.030(3) 0.023(3) 0.006(3) -0.014(3) 0.002(3)
O8 0.027(3) 0.018(3) 0.026(3) 0.002(3) -0.015(3) -0.002(3)
O9 0.029(3) 0.022(3) 0.022(3) 0.013(2) -0.005(3) 0.006(3)
O10 0.033(3) 0.016(3) 0.020(3) 0.001(2) -0.005(3) -0.002(3)
O11 0.031(3) 0.019(3) 0.014(3) -0.002(2) -0.001(2) -0.001(3)
O12 0.039(4) 0.063(5) 0.015(3) 0.006(3) 0.002(3) 0.000(4)
O13 0.027(3) 0.029(3) 0.025(3) -0.003(3) 0.004(3) -0.006(3)
O14 0.030(3) 0.028(3) 0.017(3) -0.005(3) -0.006(3) -0.007(3)
O15 0.020(3) 0.021(3) 0.016(3) -0.003(2) -0.004(2) 0.000(2)
O16 0.036(3) 0.024(3) 0.035(3) -0.003(3) 0.000(3) -0.008(3)
O17 0.029(3) 0.020(3) 0.022(3) -0.003(2) -0.004(3) -0.001(3)
O18 0.025(3) 0.029(3) 0.017(3) 0.004(3) -0.002(2) -0.009(3)
O19 0.027(3) 0.028(3) 0.022(3) -0.004(3) 0.001(3) 0.005(3)
O20 0.044(4) 0.037(4) 0.046(4) -0.011(3) 0.024(3) 0.005(3)
O21 0.033(3) 0.024(3) 0.027(3) 0.012(3) -0.006(3) 0.009(3)
O22 0.037(3) 0.022(3) 0.028(3) 0.001(3) -0.003(3) -0.004(3)
O23 0.036(3) 0.042(4) 0.042(4) 0.000(3) 0.023(3) 0.004(3)
O24 0.018(3) 0.027(3) 0.030(3) 0.002(3) 0.002(3) -0.004(3)
O25 0.032(3) 0.042(4) 0.020(3) 0.004(3) -0.005(3) 0.003(3)
O26 0.037(4) 0.038(4) 0.035(4) 0.003(3) -0.015(3) -0.002(3)
O27 0.021(3) 0.031(3) 0.026(3) -0.001(3) -0.002(3) -0.004(3)
O28 0.036(3) 0.023(3) 0.013(3) 0.003(2) -0.010(3) -0.006(3)
O29 0.045(4) 0.021(3) 0.027(3) -0.005(3) 0.001(3) 0.002(3)
O30 0.019(3) 0.022(3) 0.024(3) -0.004(3) -0.003(2) 0.004(2)
O31 0.035(3) 0.022(3) 0.020(3) 0.004(2) 0.008(3) -0.005(3)
O32 0.027(3) 0.052(4) 0.035(3) 0.006(3) 0.011(3) -0.002(3)
O33 0.026(3) 0.022(3) 0.025(3) 0.002(3) 0.009(2) 0.002(3)
O34 0.027(3) 0.014(3) 0.015(3) 0.001(2) -0.005(2) -0.002(2)
O35 0.019(3) 0.020(3) 0.021(3) 0.004(2) 0.000(2) -0.001(2)
O36 0.019(3) 0.025(3) 0.015(3) 0.006(2) -0.006(2) 0.005(2)
O37 0.020(3) 0.010(2) 0.022(3) 0.012(2) -0.001(2) 0.003(2)
O38 0.014(2) 0.019(3) 0.021(3) 0.010(2) 0.003(2) 0.007(2)
O39 0.027(3) 0.029(3) 0.031(3) 0.002(3) 0.005(3) 0.005(3)
O40 0.040(3) 0.035(4) 0.027(3) 0.003(3) 0.012(3) 0.012(3)
O41 0.020(3) 0.032(3) 0.010(2) 0.002(2) -0.004(2) -0.002(3)
O42 0.028(3) 0.030(3) 0.020(3) 0.004(3) 0.002(3) 0.002(3)
O43 0.033(3) 0.030(3) 0.019(3) 0.000(3) -0.001(3) 0.006(3)
O44 0.024(3) 0.032(3) 0.033(3) -0.003(3) 0.002(3) 0.006(3)
C1 0.029(4) 0.012(4) 0.024(4) -0.004(3) -0.004(4) -0.008(3)
C2 0.018(4) 0.030(4) 0.018(4) 0.003(4) 0.005(3) -0.004(4)
C3 0.019(4) 0.039(5) 0.033(5) -0.003(4) -0.004(4) -0.002(4)
C4 0.042(4) 0.055(5) 0.091(7) -0.006(5) -0.034(4) -0.009(4)
N5 0.045(5) 0.120(9) 0.021(4) -0.010(5) 0.006(4) -0.041(5)
N6 0.050(6) 0.050(6) 0.105(9) -0.014(6) 0.011(6) 0.009(5)
C7 0.088(7) 0.150(12) 0.138(9) 0.057(8) 0.072(6) 0.024(8)
C8 0.088(7) 0.150(12) 0.138(9) 0.057(8) 0.072(6) 0.024(8)
N9 0.065(7) 0.089(8) 0.041(5) 0.012(6) 0.003(5) 0.019(6)
N10 0.061(6) 0.042(5) 0.025(4) 0.002(4) -0.010(4) -0.005(5)
C11 0.029(5) 0.071(8) 0.059(7) -0.002(7) -0.008(5) 0.007(6)
C12 0.046(7) 0.106(11) 0.035(6) -0.013(7) 0.006(5) 0.000(7)
N13 0.066(6) 0.045(5) 0.027(4) 0.001(4) -0.003(4) 0.004(5)
N14 0.034(5) 0.044(5) 0.058(6) 0.006(5) -0.015(4) 0.002(4)
C15 0.042(4) 0.055(5) 0.091(7) -0.006(5) -0.034(4) -0.009(4)
C16 0.101(12) 0.103(14) 0.086(11) 0.004(10) -0.045(9) 0.000(11)
N17 0.041(5) 0.103(8) 0.053(6) -0.037(6) 0.000(5) 0.008(6)
N18 0.046(5) 0.048(5) 0.046(5) -0.005(4) 0.002(4) 0.020(4)
C19 0.072(8) 0.032(5) 0.040(6) 0.001(5) 0.004(6) 0.005(6)
C20 0.053(6) 0.075(7) 0.041(6) -0.010(5) 0.018(5) 0.039(5)
N21 0.025(4) 0.068(6) 0.046(5) 0.021(4) 0.020(3) 0.015(4)
Cu3 0.119(4) 0.227(6) 0.142(4) -0.110(3) 0.029(3) -0.057(4)
Cu4 0.093 0.093 0.093 0.000 0.012 0.000
Na1 0.083(6) 0.094(7) 0.153(9) 0.030(6) 0.046(6) 0.007(5)
Na2 0.083(6) 0.094(7) 0.153(9) 0.030(6) 0.046(6) 0.007(5)
O1W 0.105(7) 0.103(7) 0.053(5) -0.019(5) 0.003(5) 0.047(6)
O2W 0.100(10) 0.091(10) 0.068(8) -0.008(8) 0.037(7) -0.021(9)
O3W 0.041(7) 0.110(11) 0.085(9) 0.036(8) 0.002(7) 0.001(7)
O4W 0.106(11) 0.083(10) 0.040(7) 0.002(7) 0.007(7) 0.018(9)
O5W 0.079(12) 0.085(10) 0.22(2) -0.111(10) -0.043(14) 0.061(8)
O6W 0.091(14) 0.080(13) 0.061(11) -0.034(10) -0.017(11) -0.003(12)
O7W 0.106(11) 0.083(10) 0.040(7) 0.002(7) 0.007(7) 0.018(9)
O8W 0.041(7) 0.110(11) 0.085(9) 0.036(8) 0.002(7) 0.001(7)
O9W 0.100(10) 0.091(10) 0.068(8) -0.008(8) 0.037(7) -0.021(9)

loop_
_atom_type_symbol
_atom_type_description
_atom_type_scat_dispersion_real
_atom_type_scat_dispersion_imag
_atom_type_scat_source
C C 0.0033 0.0016 'International Tables Vol C Tables 4.2.6.8 and 6.1.1.4'
H H 0.0000 0.0000 'International Tables Vol C Tables 4.2.6.8 and 6.1.1.4'
N N 0.0061 0.0033 'International Tables Vol C Tables 4.2.6.8 and 6.1.1.4'
O O 0.0106 0.0060 'International Tables Vol C Tables 4.2.6.8 and 6.1.1.4'
P P 0.1023 0.0942 'International Tables Vol C Tables 4.2.6.8 and 6.1.1.4'
Ni Ni 0.3393 1.1124 'International Tables Vol C Tables 4.2.6.8 and 6.1.1.4'
Cu Cu 0.3201 1.2651 'International Tables Vol C Tables 4.2.6.8 and 6.1.1.4'
W W -0.8490 6.8722 'International Tables Vol C Tables 4.2.6.8 and 6.1.1.4'
Na Na 0.0362 0.0249 'International Tables Vol C Tables 4.2.6.8 and 6.1.1.4'

loop_
_geom_angle_atom_site_label_1
_geom_angle_atom_site_label_2
_geom_angle_atom_site_label_3
_geom_angle
_geom_angle_site_symmetry_1
_geom_angle_site_symmetry_3
O1 W1 O2 102.0(3) . .
O1 W1 O4 102.3(3) . .
O2 W1 O4 155.7(3) . .
O1 W1 O3 101.3(3) . .
O2 W1 O3 88.5(3) . .
O4 W1 O3 88.0(3) . .
O1 W1 O5 104.2(3) . .
O2 W1 O5 88.3(3) . .
O4 W1 O5 84.6(3) . .
O3 W1 O5 154.5(3) . .
O7 W2 O9 102.3(3) . .
O7 W2 O8 100.9(3) . .
O9 W2 O8 90.8(3) . .
O7 W2 O5 104.7(3) . .
O9 W2 O5 86.7(3) . .
O8 W2 O5 154.2(3) . .
O7 W2 O10 101.2(3) . .
O9 W2 O10 156.0(2) . .
O8 W2 O10 89.1(3) . .
O5 W2 O10 83.1(3) . .
O7 W2 O11 171.5(3) . .
O9 W2 O11 72.9(2) . .
O8 W2 O11 72.5(2) . .
O5 W2 O11 82.3(2) . .
O10 W2 O11 84.2(2) . .
O12 W3 O13 101.8(3) . .
O12 W3 O14 100.7(3) . .
O13 W3 O14 90.9(3) . .
O12 W3 O10 102.1(3) . .
O13 W3 O10 155.9(3) . .
O14 W3 O10 87.0(3) . .
O12 W3 O4 103.0(3) . .
O13 W3 O4 88.9(3) . .
O14 W3 O4 155.8(3) . .
O10 W3 O4 83.4(3) . .
O12 W3 O15 171.3(3) . .
O13 W3 O15 72.9(2) . .
O14 W3 O15 72.8(2) . .
O10 W3 O15 83.6(2) . .
O4 W3 O15 84.0(2) . .
O16 W4 O17 103.7(3) . .
O16 W4 O18 102.7(3) . .
O17 W4 O18 91.6(3) . .
O16 W4 O19 100.7(3) . .
O17 W4 O19 91.8(3) . .
O18 W4 O19 154.8(2) . .
O16 W4 O3 97.9(3) . .
O17 W4 O3 158.3(3) . .
O18 W4 O3 84.9(3) . .
O19 W4 O3 82.7(3) . .
O16 W4 O6 168.6(3) . .
O17 W4 O6 85.0(2) . .
O18 W4 O6 84.1(2) . .
O19 W4 O6 71.4(2) . .
O3 W4 O6 73.3(2) . .
O20 W5 O21 103.6(3) . .
O20 W5 O19 101.8(3) . .
O21 W5 O19 95.1(3) . .
O20 W5 O22 101.0(3) . .
O21 W5 O22 92.0(3) . .
O19 W5 O22 153.7(3) . .
O20 W5 O2 96.9(3) . .
O21 W5 O2 159.3(3) . .
O19 W5 O2 83.0(3) . .
O22 W5 O2 81.5(3) . .
O20 W5 O6 167.8(3) . .
O21 W5 O6 87.8(3) . .
O19 W5 O6 72.3(2) . .
O22 W5 O6 82.7(2) . .
O2 W5 O6 72.0(2) . .
O23 W6 O24 102.8(3) . .
O23 W6 O22 102.2(3) . .
O24 W6 O22 93.2(3) . .
O23 W6 O25 100.5(3) . .
O24 W6 O25 92.4(3) . .
O22 W6 O25 154.8(3) . .
O23 W6 O9 98.3(3) . .
O24 W6 O9 158.8(3) . .
O22 W6 O9 84.0(3) . .
O25 W6 O9 81.9(2) . .
O23 W6 O11 168.8(3) . .
O24 W6 O11 86.6(2) . .
O22 W6 O11 83.1(2) . .
O25 W6 O11 72.6(2) . .
O9 W6 O11 72.2(2) . .
O26 W7 O27 103.5(3) . .
O26 W7 O28 101.4(3) . .
O27 W7 O28 93.0(3) . .
O26 W7 O25 99.7(3) . .
O27 W7 O25 94.1(3) . .
O28 W7 O25 155.4(3) . .
O26 W7 O8 99.6(3) . .
O27 W7 O8 156.9(3) . .
O28 W7 O8 81.9(2) . .
O25 W7 O8 82.4(3) . .
O26 W7 O11 168.7(3) . .
O27 W7 O11 85.8(2) . .
O28 W7 O11 84.1(2) . .
O25 W7 O11 73.0(3) . .
O8 W7 O11 71.3(2) . .
O29 W8 O30 103.6(3) . .
O29 W8 O31 98.5(3) . .
O30 W8 O31 94.1(3) . .
O29 W8 O28 102.4(3) . .
O30 W8 O28 89.9(2) . .
O31 W8 O28 157.1(3) . .
O29 W8 O14 99.0(3) . .
O30 W8 O14 157.4(3) . .
O31 W8 O14 82.8(2) . .
O28 W8 O14 84.9(2) . .
O29 W8 O15 168.5(3) . .
O30 W8 O15 84.4(2) . .
O31 W8 O15 72.4(2) . .
O28 W8 O15 85.6(2) . .
O14 W8 O15 73.3(2) . .
O32 W9 O33 102.4(3) . .
O32 W9 O18 103.6(3) . .
O33 W9 O18 91.2(3) . .
O32 W9 O31 100.0(3) . .
O33 W9 O31 95.3(3) . .
O18 W9 O31 153.6(2) . .
O32 W9 O13 99.4(3) . .
O33 W9 O13 158.2(3) . .
O18 W9 O13 83.0(2) . .
O31 W9 O13 81.5(2) . .
O32 W9 O15 169.0(3) . .
O33 W9 O15 86.0(2) . .
O18 W9 O15 83.0(2) . .
O31 W9 O15 71.9(2) . .
O13 W9 O15 72.4(2) . .
O17 Ni1 O33 86.1(3) . .
O17 Ni1 O34 174.7(2) . .
O33 Ni1 O34 88.9(2) . .
O17 Ni1 O35 92.8(2) . .
O33 Ni1 O35 178.0(2) . .
O34 Ni1 O35 92.1(2) . .
O17 Ni1 O36 102.3(2) . .
O33 Ni1 O36 99.8(2) . .
O34 Ni1 O36 80.4(2) . .
O35 Ni1 O36 82.1(2) . .
O17 Ni1 O37 95.0(2) . .
O33 Ni1 O37 94.3(2) . .
O34 Ni1 O37 83.4(2) . .
O35 Ni1 O37 84.1(2) . .
O36 Ni1 O37 158.3(2) . .
O24 Ni2 O21 87.5(2) . .
O24 Ni2 O38 93.5(2) . .
O21 Ni2 O38 173.2(3) . .
O24 Ni2 O35 173.0(3) . .
O21 Ni2 O35 88.1(2) . .
O38 Ni2 O35 90.1(2) . .
O24 Ni2 O39 88.1(3) . .
O21 Ni2 O39 93.6(3) . .
O38 Ni2 O39 93.1(2) . .
O35 Ni2 O39 97.7(2) . .
O24 Ni2 O37 92.0(2) . .
O21 Ni2 O37 91.8(2) . .
O38 Ni2 O37 81.5(2) . .
O35 Ni2 O37 82.6(2) . .
O39 Ni2 O37 174.6(2) . .
O30 Ni3 O38 174.3(2) . .
O30 Ni3 O34 91.6(2) . .
O38 Ni3 O34 90.5(2) . .
O30 Ni3 O27 86.1(2) . .
O38 Ni3 O27 91.2(2) . .
O34 Ni3 O27 173.2(2) . .
O30 Ni3 O40 89.2(3) . .
O38 Ni3 O40 95.8(3) . .
O34 Ni3 O40 97.3(2) . .
O27 Ni3 O40 89.1(3) . .
O30 Ni3 O37 91.3(2) . .
O38 Ni3 O37 83.8(2) . .
O34 Ni3 O37 82.0(2) . .
O27 Ni3 O37 91.6(2) . .
O40 Ni3 O37 179.2(2) . .
O41 Ni4 O41 180.0(4) 3_557 .
O41 Ni4 O42 89.5(2) 3_557 3_557
O41 Ni4 O42 90.5(2) . 3_557
O41 Ni4 O42 90.5(2) 3_557 .
O41 Ni4 O42 89.5(2) . .
O42 Ni4 O42 180.0 3_557 .
O41 Ni4 O38 87.9(2) 3_557 .
O41 Ni4 O38 92.1(2) . .
O42 Ni4 O38 84.3(2) 3_557 .
O42 Ni4 O38 95.7(2) . .
O41 Ni4 O38 92.1(2) 3_557 3_557
O41 Ni4 O38 87.9(2) . 3_557
O42 Ni4 O38 95.7(2) 3_557 3_557
O42 Ni4 O38 84.3(2) . 3_557
O38 Ni4 O38 180.0 . 3_557
N13 Cu1 N10 84.2(4) . .
N13 Cu1 N9 171.7(5) . .
N10 Cu1 N9 95.0(4) . .
N13 Cu1 N6 94.9(5) . .
N10 Cu1 N6 164.2(4) . .
N9 Cu1 N6 83.6(5) . .
N13 Cu1 O43 94.2(3) . .
N10 Cu1 O43 95.9(3) . .
N9 Cu1 O43 94.1(4) . .
N6 Cu1 O43 99.9(4) . .
N18 Cu2 N14 179.8(5) . .
N18 Cu2 N21 83.8(4) . .
N14 Cu2 N21 96.2(4) . .
N18 Cu2 N17 95.0(4) . .
N14 Cu2 N17 85.0(4) . .
N21 Cu2 N17 171.3(4) . .
N18 Cu2 O44 87.4(3) . .
N14 Cu2 O44 92.8(3) . .
N21 Cu2 O44 89.8(3) . .
N17 Cu2 O44 98.8(3) . .
N18 Cu2 Na2 69.3(4) . .
N14 Cu2 Na2 110.9(4) . .
N21 Cu2 Na2 130.2(4) . .
N17 Cu2 Na2 56.6(4) . .
O44 Cu2 Na2 49.4(3) . .
O15 P1 O6 108.9(3) . .
O15 P1 O11 108.4(3) . .
O6 P1 O11 108.8(3) . .
O15 P1 O37 110.6(3) . .
O6 P1 O37 109.7(3) . .
O11 P1 O37 110.4(3) . .
O43 P2 O41 112.7(4) . .
O43 P2 O35 112.6(3) . .
O41 P2 O35 111.7(3) . .
O43 P2 C1 109.5(4) . .
O41 P2 C1 109.5(4) . .
O35 P2 C1 100.1(4) . .
O44 P3 O42 115.2(4) . .
O44 P3 O34 112.8(4) . .
O42 P3 O34 110.9(3) . .
O44 P3 C1 107.0(4) . .
O42 P3 C1 109.9(4) . .
O34 P3 C1 99.9(3) . .
W1 O2 W5 126.2(3) . .
W1 O3 W4 125.4(3) . .
W1 O4 W3 152.2(4) . .
W2 O5 W1 154.0(4) . .
P1 O6 W5 125.6(3) . .
P1 O6 W4 125.4(3) . .
W5 O6 W4 90.48(19) . .
W2 O8 W7 126.7(3) . .
W2 O9 W6 125.2(3) . .
W2 O10 W3 153.9(3) . .
P1 O11 W6 124.9(3) . .
P1 O11 W7 125.2(3) . .
W6 O11 W7 89.4(2) . .
P1 O11 W2 127.1(3) . .
W6 O11 W2 89.44(19) . .
W7 O11 W2 89.15(18) . .
W3 O13 W9 125.7(3) . .
W3 O14 W8 124.8(3) . .
P1 O15 W8 125.0(3) . .
P1 O15 W9 125.4(3) . .
W8 O15 W9 90.19(19) . .
P1 O15 W3 127.0(3) . .
W8 O15 W3 88.75(19) . .
W9 O15 W3 88.88(19) . .
W4 O16 Na1 143.0(5) . .
W4 O17 Ni1 144.3(3) . .
W4 O18 W9 144.5(3) . .
W5 O19 W4 125.5(3) . .
W5 O21 Ni2 143.1(4) . .
W5 O22 W6 144.3(4) . .
W6 O24 Ni2 143.0(4) . .
W7 O25 W6 124.2(4) . .
W7 O27 Ni3 143.5(4) . .
W7 O28 W8 143.6(3) . .
W8 O30 Ni3 147.9(3) . .
W8 O31 W9 125.0(3) . .
W8 O31 Na1 119.3(4) . 2_546
W9 O31 Na1 115.8(4) . 2_546
W9 O33 Ni1 143.1(3) . .
P3 O34 Ni1 117.3(3) . .
P3 O34 Ni3 129.6(3) . .
Ni1 O34 Ni3 101.0(2) . .
P2 O35 Ni2 127.6(4) . .
P2 O35 Ni1 118.1(3) . .
Ni2 O35 Ni1 100.1(2) . .
C1 O36 Ni1 104.2(4) . .
P1 O37 Ni1 122.0(3) . .
P1 O37 Ni3 123.7(3) . .
Ni1 O37 Ni3 93.5(2) . .
P1 O37 Ni2 123.8(3) . .
Ni1 O37 Ni2 93.2(2) . .
Ni3 O37 Ni2 91.9(2) . .
Ni3 O38 Ni2 102.7(3) . .
Ni3 O38 Ni4 120.2(3) . .
Ni2 O38 Ni4 122.6(3) . .
P2 O41 Ni4 128.7(3) . .
P3 O42 Ni4 127.1(4) . .
P2 O43 Cu1 131.0(4) . .
P3 O44 Cu2 136.0(4) . .
P3 O44 Na2 135.3(5) . .
Cu2 O44 Na2 88.7(4) . .
O36 C1 C2 109.1(7) . .
O36 C1 P3 101.5(6) . .
C2 C1 P3 111.9(6) . .
O36 C1 P2 107.3(5) . .
C2 C1 P2 112.6(6) . .
P3 C1 P2 113.7(5) . .
C3 C2 C1 114.0(7) . .
C3 C2 H2A 108.8 . .
C1 C2 H2A 108.8 . .
C3 C2 H2B 108.8 . .
C1 C2 H2B 108.8 . .
H2A C2 H2B 107.6 . .
C2 C3 C4 115.8(9) . .
C2 C3 H3A 108.3 . .
C4 C3 H3A 108.3 . .
C2 C3 H3B 108.3 . .
C4 C3 H3B 108.3 . .
H3A C3 H3B 107.4 . .
N5 C4 C3 108.5(10) . .
N5 C4 H4A 110.0 . .
C3 C4 H4A 110.0 . .
N5 C4 H4B 110.0 . .
C3 C4 H4B 110.0 . .
H4A C4 H4B 108.4 . .
C4 N5 H5A 109.5 . .
C4 N5 H5B 109.5 . .
H5A N5 H5B 109.5 . .
C4 N5 H5C 109.5 . .
H5A N5 H5C 109.5 . .
H5B N5 H5C 109.5 . .
C7 N6 Cu1 111.0(8) . .
C7 N6 H6A 109.4 . .
Cu1 N6 H6A 109.4 . .
C7 N6 H6B 109.4 . .
Cu1 N6 H6B 109.4 . .
H6A N6 H6B 108.0 . .
N6 C7 C8 111.3(10) . .
N6 C7 H7A 109.4 . .
C8 C7 H7A 109.4 . .
N6 C7 H7B 109.4 . .
C8 C7 H7B 109.4 . .
H7A C7 H7B 108.0 . .
N9 C8 C7 108.4(12) . .
N9 C8 H8A 110.0 . .
C7 C8 H8A 110.0 . .
N9 C8 H8B 110.0 . .
C7 C8 H8B 110.0 . .
H8A C8 H8B 108.4 . .
C8 N9 Cu1 108.9(7) . .
C8 N9 H9A 109.9 . .
Cu1 N9 H9A 109.9 . .
C8 N9 H9B 109.9 . .
Cu1 N9 H9B 109.9 . .
H9A N9 H9B 108.3 . .
C11 N10 Cu1 110.3(7) . .
C11 N10 H10A 109.6 . .
Cu1 N10 H10A 109.6 . .
C11 N10 H10B 109.6 . .
Cu1 N10 H10B 109.6 . .
H10A N10 H10B 108.1 . .
N10 C11 C12 105.8(11) . .
N10 C11 H11A 110.6 . .
C12 C11 H11A 110.6 . .
N10 C11 H11B 110.6 . .
C12 C11 H11B 110.6 . .
H11A C11 H11B 108.7 . .
N13 C12 C11 107.3(10) . .
N13 C12 H12A 110.2 . .
C11 C12 H12A 110.2 . .
N13 C12 H12B 110.2 . .
C11 C12 H12B 110.2 . .
H12A C12 H12B 108.5 . .
C12 N13 Cu1 110.5(7) . .
C12 N13 H13A 109.6 . .
Cu1 N13 H13A 109.6 . .
C12 N13 H13B 109.6 . .
Cu1 N13 H13B 109.6 . .
H13A N13 H13B 108.1 . .
C15 N14 Cu2 111.1(6) . .
C15 N14 H14A 109.4 . .
Cu2 N14 H14A 109.4 . .
C15 N14 H14B 109.4 . .
Cu2 N14 H14B 109.4 . .
H14A N14 H14B 108.0 . .
N14 C15 C16 114.8(9) . .
N14 C15 H15A 108.6 . .
C16 C15 H15A 108.6 . .
N14 C15 H15B 108.6 . .
C16 C15 H15B 108.6 . .
H15A C15 H15B 107.6 . .
N17 C16 C15 116.8(10) . .
N17 C16 H16A 108.1 . .
C15 C16 H16A 108.1 . .
N17 C16 H16B 108.1 . .
C15 C16 H16B 108.1 . .
H16A C16 H16B 107.3 . .
C16 N17 Cu2 110.5(8) . .
C16 N17 Na2 117.1(9) . .
Cu2 N17 Na2 87.6(5) . .
C16 N17 H17A 109.5 . .
Cu2 N17 H17A 109.5 . .
Na2 N17 H17A 22.1 . .
C16 N17 H17B 109.5 . .
Cu2 N17 H17B 109.5 . .
Na2 N17 H17B 120.0 . .
H17A N17 H17B 108.1 . .
C19 N18 Cu2 109.9(7) . .
C19 N18 H18A 109.7 . .
Cu2 N18 H18A 109.7 . .
C19 N18 H18B 109.7 . .
Cu2 N18 H18B 109.7 . .
H18A N18 H18B 108.2 . .
N18 C19 C20 106.2(10) . .
N18 C19 H19A 110.5 . .
C20 C19 H19A 110.5 . .
N18 C19 H19B 110.5 . .
C20 C19 H19B 110.5 . .
H19A C19 H19B 108.7 . .
N21 C20 C19 107.2(9) . .
N21 C20 H20A 110.3 . .
C19 C20 H20A 110.3 . .
N21 C20 H20B 110.3 . .
C19 C20 H20B 110.3 . .
H20A C20 H20B 108.5 . .
C20 N21 Cu2 111.2(7) . .
C20 N21 H21A 109.4 . .
Cu2 N21 H21A 109.4 . .
C20 N21 H21B 109.4 . .
Cu2 N21 H21B 109.4 . .
H21A N21 H21B 108.0 . .
N34 Cu3 N31 101.7(3) . .
N34 Cu3 N33 88.4(3) . .
N31 Cu3 N33 169.9(4) . .
N34 Cu3 N32 175.7(4) . .
N31 Cu3 N32 81.5(3) . .
N33 Cu3 N32 88.5(2) . .
C31 N31 Cu3 112.4(2) . .
C31 N31 H31A 109.1 . .
Cu3 N31 H31A 109.1 . .
C31 N31 H31B 109.1 . .
Cu3 N31 H31B 109.1 . .
H31A N31 H31B 107.9 . .
C32 N32 Cu3 107.70(18) . .
C32 N32 H32A 110.2 . .
Cu3 N32 H32A 110.2 . .
C32 N32 H32B 110.2 . .
Cu3 N32 H32B 110.2 . .
H32A N32 H32B 108.5 . .
C33 N33 Cu3 103.5(2) . .
C33 N33 H33A 111.1 . .
Cu3 N33 H33A 111.1 . .
C33 N33 H33B 111.1 . .
Cu3 N33 H33B 111.1 . .
H33A N33 H33B 109.0 . .
C34 N34 Cu3 110.2(2) . .
C34 N34 H34A 109.6 . .
Cu3 N34 H34A 109.6 . .
C34 N34 H34B 109.6 . .
Cu3 N34 H34B 109.6 . .
H34A N34 H34B 108.1 . .
N31 C31 C32 107.9 . .
N31 C31 H31C 110.1 . .
C32 C31 H31C 110.1 . .
N31 C31 H31D 110.1 . .
C32 C31 H31D 110.1 . .
H31C C31 H31D 108.4 . .
N32 C32 C31 108.1 . .
N32 C32 H32C 110.1 . .
C31 C32 H32C 110.1 . .
N32 C32 H32D 110.1 . .
C31 C32 H32D 110.1 . .
H32C C32 H32D 108.4 . .
N33 C33 C34 107.3 . .
N33 C33 H33C 110.3 . .
C34 C33 H33C 110.3 . .
N33 C33 H33D 110.3 . .
C34 C33 H33D 110.3 . .
H33C C33 H33D 108.5 . .
N34 C34 C33 108.9 . .
N34 C34 H34C 109.9 . .
C33 C34 H34C 109.9 . .
N34 C34 H34D 109.9 . .
C33 C34 H34D 109.9 . .
H34C C34 H34D 108.3 . .
N44 Cu4 N42 173.3 . .
N44 Cu4 N43 85.1 . .
N42 Cu4 N43 93.7 . .
N44 Cu4 N41 95.9 . .
N42 Cu4 N41 85.0 . .
N43 Cu4 N41 177.0 . .
C41 N41 Cu4 108.6 . .
C41 N41 H41A 110.0 . .
Cu4 N41 H41A 110.0 . .
C41 N41 H41B 110.0 . .
Cu4 N41 H41B 110.0 . .
H41A N41 H41B 108.4 . .
C42 N42 Cu4 108.1 . .
C42 N42 H42A 110.1 . .
Cu4 N42 H42A 110.1 . .
C42 N42 H42B 110.1 . .
Cu4 N42 H42B 110.1 . .
H42A N42 H42B 108.4 . .
C43 N43 Cu4 107.1 . .
C43 N43 H43A 110.3 . .
Cu4 N43 H43A 110.3 . .
C43 N43 H43B 110.3 . .
Cu4 N43 H43B 110.3 . .
H43A N43 H43B 108.6 . .
C44 N44 Cu4 109.3 . .
C44 N44 H44A 109.8 . .
Cu4 N44 H44A 109.8 . .
C44 N44 H44B 109.8 . .
Cu4 N44 H44B 109.8 . .
H44A N44 H44B 108.3 . .
N41 C41 C42 107.9 . .
N41 C41 H41C 110.1 . .
C42 C41 H41C 110.1 . .
N41 C41 H41D 110.1 . .
C42 C41 H41D 110.1 . .
H41C C41 H41D 108.4 . .
N42 C42 C41 108.1 . .
N42 C42 H42C 110.1 . .
C41 C42 H42C 110.1 . .
N42 C42 H42D 110.1 . .
C41 C42 H42D 110.1 . .
H42C C42 H42D 108.4 . .
N43 C43 C44 107.3 . .
N43 C43 H43C 110.3 . .
C44 C43 H43C 110.3 . .
N43 C43 H43D 110.3 . .
C44 C43 H43D 110.3 . .
H43C C43 H43D 108.5 . .
N44 C44 C43 108.9 . .
N44 C44 H44C 109.9 . .
C43 C44 H44C 109.9 . .
N44 C44 H44D 109.9 . .
C43 C44 H44D 109.9 . .
H44C C44 H44D 108.3 . .
O16 Na1 O3W 83.2(7) . .
O16 Na1 O31 124.9(6) . 2_556
O3W Na1 O31 110.5(7) . 2_556
O9W Na2 O44 151.9(9) . .
O9W Na2 O8W 66.9(8) . 4_566
O44 Na2 O8W 101.7(6) . 4_566
O9W Na2 N17 131.6(8) . .
O44 Na2 N17 73.2(5) . .
O8W Na2 N17 143.2(8) 4_566 .
O9W Na2 Cu2 166.1(8) . .
O44 Na2 Cu2 41.9(3) . .
O8W Na2 Cu2 119.3(7) 4_566 .
N17 Na2 Cu2 35.8(3) . .

loop_
_geom_bond_atom_site_label_1
_geom_bond_atom_site_label_2
_geom_bond_distance
_geom_bond_site_symmetry_2
W1 O1 1.757(7) .
W1 O2 1.863(7) .
W1 O4 1.906(7) .
W1 O3 1.908(6) .
W1 O5 1.911(7) .
W2 O7 1.705(6) .
W2 O9 1.853(6) .
W2 O8 1.853(6) .
W2 O5 1.908(7) .
W2 O10 1.910(6) .
W2 O11 2.508(5) .
W3 O12 1.708(7) .
W3 O13 1.861(6) .
W3 O14 1.883(6) .
W3 O10 1.922(6) .
W3 O4 1.922(7) .
W3 O15 2.527(6) .
W4 O16 1.737(6) .
W4 O17 1.747(6) .
W4 O18 1.907(6) .
W4 O19 1.947(6) .
W4 O3 2.017(6) .
W4 O6 2.422(6) .
W5 O20 1.719(7) .
W5 O21 1.765(6) .
W5 O19 1.909(6) .
W5 O22 1.925(6) .
W5 O2 2.062(7) .
W5 O6 2.406(6) .
W6 O23 1.738(7) .
W6 O24 1.782(6) .
W6 O22 1.928(6) .
W6 O25 1.971(7) .
W6 O9 2.047(6) .
W6 O11 2.414(6) .
W7 O26 1.751(7) .
W7 O27 1.765(6) .
W7 O28 1.897(7) .
W7 O25 1.897(7) .
W7 O8 2.035(6) .
W7 O11 2.446(6) .
W8 O29 1.703(7) .
W8 O30 1.775(6) .
W8 O31 1.934(6) .
W8 O28 1.961(6) .
W8 O14 2.020(6) .
W8 O15 2.419(6) .
W9 O32 1.698(7) .
W9 O33 1.778(6) .
W9 O18 1.920(6) .
W9 O31 1.940(6) .
W9 O13 2.042(6) .
W9 O15 2.433(6) .
Ni1 O17 1.989(6) .
Ni1 O33 1.994(6) .
Ni1 O34 2.031(6) .
Ni1 O35 2.064(6) .
Ni1 O36 2.102(5) .
Ni1 O37 2.133(5) .
Ni2 O24 2.008(6) .
Ni2 O21 2.041(6) .
Ni2 O38 2.053(6) .
Ni2 O35 2.053(5) .
Ni2 O39 2.093(7) .
Ni2 O37 2.207(6) .
Ni3 O30 1.973(6) .
Ni3 O38 1.985(6) .
Ni3 O34 2.042(6) .
Ni3 O27 2.043(6) .
Ni3 O40 2.072(7) .
Ni3 O37 2.179(5) .
Ni4 O41 2.043(6) 3_557
Ni4 O41 2.043(6) .
Ni4 O42 2.055(6) 3_557
Ni4 O42 2.055(6) .
Ni4 O38 2.113(5) .
Ni4 O38 2.113(5) 3_557
Cu1 N13 1.958(10) .
Cu1 N10 1.991(10) .
Cu1 N9 2.013(11) .
Cu1 N6 2.021(11) .
Cu1 O43 2.308(7) .
Cu2 N18 1.952(10) .
Cu2 N14 2.024(10) .
Cu2 N21 2.031(8) .
Cu2 N17 2.057(10) .
Cu2 O44 2.343(7) .
Cu2 Na2 3.510(17) .
P1 O15 1.535(6) .
P1 O6 1.545(6) .
P1 O11 1.548(6) .
P1 O37 1.565(6) .
P2 O43 1.493(7) .
P2 O41 1.516(6) .
P2 O35 1.532(6) .
P2 C1 1.848(9) .
P3 O44 1.496(7) .
P3 O42 1.498(7) .
P3 O34 1.570(6) .
P3 C1 1.830(9) .
O16 Na1 2.689(17) .
O31 Na1 2.754(16) 2_546
O36 C1 1.452(11) .
O44 Na2 2.668(16) .
C1 C2 1.575(11) .
C2 C3 1.517(14) .
C2 H2A 0.9700 .
C2 H2B 0.9700 .
C3 C4 1.533(16) .
C3 H3A 0.9700 .
C3 H3B 0.9700 .
C4 N5 1.446(18) .
C4 H4A 0.9700 .
C4 H4B 0.9700 .
N5 H5A 0.8900 .
N5 H5B 0.8900 .
N5 H5C 0.8900 .
N6 C7 1.452(18) .
N6 H6A 0.8900 .
N6 H6B 0.8900 .
C7 C8 1.493(13) .
C7 H7A 0.9700 .
C7 H7B 0.9700 .
C8 N9 1.473(19) .
C8 H8A 0.9700 .
C8 H8B 0.9700 .
N9 H9A 0.8900 .
N9 H9B 0.8900 .
N10 C11 1.469(16) .
N10 H10A 0.8900 .
N10 H10B 0.8900 .
C11 C12 1.529(18) .
C11 H11A 0.9700 .
C11 H11B 0.9700 .
C12 N13 1.453(16) .
C12 H12A 0.9700 .
C12 H12B 0.9700 .
N13 H13A 0.8900 .
N13 H13B 0.8900 .
N14 C15 1.457(14) .
N14 H14A 0.8900 .
N14 H14B 0.8900 .
C15 C16 1.483(12) .
C15 H15A 0.9700 .
C15 H15B 0.9700 .
C16 N17 1.430(16) .
C16 H16A 0.9700 .
C16 H16B 0.9700 .
N17 Na2 2.93(2) .
N17 H17A 0.8900 .
N17 H17B 0.8900 .
N18 C19 1.475(15) .
N18 H18A 0.8900 .
N18 H18B 0.8900 .
C19 C20 1.555(16) .
C19 H19A 0.9700 .
C19 H19B 0.9700 .
C20 N21 1.471(16) .
C20 H20A 0.9700 .
C20 H20B 0.9700 .
N21 H21A 0.8900 .
N21 H21B 0.8900 .
Cu3 N34 1.836(7) .
Cu3 N31 2.004(7) .
Cu3 N33 2.045(6) .
Cu3 N32 2.156(7) .
N31 C31 1.4659 .
N31 H31A 0.8900 .
N31 H31B 0.8900 .
N32 C32 1.4676 .
N32 H32A 0.8900 .
N32 H32B 0.8900 .
N33 C33 1.4656 .
N33 H33A 0.8900 .
N33 H33B 0.8900 .
N34 C34 1.4747 .
N34 H34A 0.8900 .
N34 H34B 0.8900 .
C31 C32 1.5160 .
C31 H31C 0.9700 .
C31 H31D 0.9700 .
C32 H32C 0.9700 .
C32 H32D 0.9700 .
C33 C34 1.5085 .
C33 H33C 0.9700 .
C33 H33D 0.9700 .
C34 H34C 0.9700 .
C34 H34D 0.9700 .
Cu4 N44 1.9923 .
Cu4 N42 2.0037 .
Cu4 N43 2.0135 .
Cu4 N41 2.0206 .
N41 C41 1.4659 .
N41 H41A 0.8900 .
N41 H41B 0.8900 .
N42 C42 1.4677 .
N42 H42A 0.8900 .
N42 H42B 0.8900 .
N43 C43 1.4656 .
N43 H43A 0.8900 .
N43 H43B 0.8900 .
N44 C44 1.4747 .
N44 H44A 0.8900 .
N44 H44B 0.8900 .
C41 C42 1.5161 .
C41 H41C 0.9700 .
C41 H41D 0.9700 .
C42 H42C 0.9700 .
C42 H42D 0.9700 .
C43 C44 1.5085 .
C43 H43C 0.9700 .
C43 H43D 0.9700 .
C44 H44C 0.9700 .
C44 H44D 0.9700 .
Na1 O3W 2.70(2) .
Na1 O31 2.754(16) 2_556
Na2 O9W 2.56(3) .
Na2 O8W 2.81(3) 4_566
O8W Na2 2.81(3) 4_665
